data_7058765
loop_
_publ_author_name
'Liu, Cai-Ming'
'Zhang, De-Qing'
'Zhang, Yi-Quan'
'Li, Miao'
'Zhu, Dao-Ben'

_publ_section_title
;
 Both magnetic relaxation and luminescence of Zn2Dy2 cluster complexes
 regulated by the bis-imine chain in Schiff base ligands
;
_journal_issue 36
_journal_name_full 'New Journal of Chemistry'
_journal_page_first 14502
_journal_paper_doi 10.1039/C9NJ03659H
_journal_volume 43
_journal_year 2019
_chemical_formula_sum 'C65 H64 Cl2 Dy2 N8 O19 Zn2'
_chemical_formula_weight 1787.88
_space_group_crystal_system monoclinic
_space_group_IT_number 14
_space_group_name_Hall '-P 2ybc'
_space_group_name_H-M_alt 'P 1 21/c 1'
_symmetry_space_group_name_Hall '-P 2ybc'
_symmetry_space_group_name_H-M 'P 1 21/c 1'
_atom_sites_solution_hydrogens geom
_audit_creation_method SHELXL-2018/3
_audit_update_record
;
2019-07-29 deposited with the CCDC.    2019-08-19 downloaded from the CCDC.
;
_cell_angle_alpha 90
_cell_angle_beta 98.26(3)
_cell_angle_gamma 90
_cell_formula_units_Z 4
_cell_length_a 16.587(3)
_cell_length_b 14.542(3)
_cell_length_c 27.641(6)
_cell_measurement_reflns_used 19923
_cell_measurement_temperature 173(2)
_cell_measurement_theta_max 27.4849
_cell_measurement_theta_min 1.4003
_cell_volume 6598(2)
_computing_cell_refinement 'CrysAlisPro 1.171.39.9d (Rigaku OD, 2015)'
_computing_data_reduction 'CrysAlisPro 1.171.39.9d (Rigaku OD, 2015)'
_computing_molecular_graphics 'Olex2 (Dolomanov et al., 2009)'
_computing_publication_material 'CIFTAB (Sheldrick, 2013)'
_computing_structure_refinement 'SHELXL-2018/3 (Sheldrick, 2018)'
_computing_structure_solution 'SHELXS-97 (Sheldrick, 1990)'
_diffrn_ambient_temperature 173(2)
_diffrn_detector_area_resol_mean '15x15 microns'
_diffrn_measured_fraction_theta_full 0.995
_diffrn_measured_fraction_theta_max 0.994
_diffrn_measurement_device_type 'CCD area dtetector'
_diffrn_measurement_method 'phi and omega scans'
_diffrn_radiation_type MoK\a
_diffrn_radiation_wavelength 0.71073
_diffrn_reflns_av_R_equivalents 0.0589
_diffrn_reflns_av_unetI/netI 0.0614
_diffrn_reflns_Laue_measured_fraction_full 0.995
_diffrn_reflns_Laue_measured_fraction_max 0.994
_diffrn_reflns_limit_h_max 14
_diffrn_reflns_limit_h_min -21
_diffrn_reflns_limit_k_max 18
_diffrn_reflns_limit_k_min -18
_diffrn_reflns_limit_l_max 35
_diffrn_reflns_limit_l_min -35
_diffrn_reflns_number 44361
_diffrn_reflns_point_group_measured_fraction_full 0.995
_diffrn_reflns_point_group_measured_fraction_max 0.994
_diffrn_reflns_theta_full 25.242
_diffrn_reflns_theta_max 27.495
_diffrn_reflns_theta_min 2.482
_diffrn_source 'fine-focus sealed tube'
_exptl_absorpt_coefficient_mu 3.118
_exptl_absorpt_correction_T_max 1.0000
_exptl_absorpt_correction_T_min 0.63413
_exptl_absorpt_correction_type multi-scan
_exptl_crystal_colour 'light yellow'
_exptl_crystal_density_diffrn 1.800
_exptl_crystal_description block
_exptl_crystal_F_000 3552
_exptl_crystal_preparation 'Magnetic properties,Luminescent'
_exptl_crystal_size_max 0.233
_exptl_crystal_size_mid 0.198
_exptl_crystal_size_min 0.188
_refine_diff_density_max 1.929
_refine_diff_density_min -1.558
_refine_diff_density_rms 0.156
_refine_ls_extinction_method none
_refine_ls_goodness_of_fit_ref 1.148
_refine_ls_hydrogen_treatment constr
_refine_ls_matrix_type full
_refine_ls_number_parameters 893
_refine_ls_number_reflns 15051
_refine_ls_number_restraints 0
_refine_ls_restrained_S_all 1.148
_refine_ls_R_factor_all 0.0583
_refine_ls_R_factor_gt 0.0519
_refine_ls_shift/su_max 0.002
_refine_ls_shift/su_mean 0.000
_refine_ls_structure_factor_coef Fsqd
_refine_ls_weighting_details 'w=1/[\s^2^(Fo^2^)+(0.0393P)^2^+20.3499P] where P=(Fo^2^+2Fc^2^)/3'
_refine_ls_weighting_scheme calc
_refine_ls_wR_factor_gt 0.1197
_refine_ls_wR_factor_ref 0.1233
_reflns_Friedel_coverage 0.000
_reflns_number_gt 13828
_reflns_number_total 15051
_reflns_threshold_expression 'I > 2\s(I)'
_cod_data_source_file c9nj03659h2.cif
_cod_data_source_block 1
_cod_depositor_comments 'Adding full bibliography for 7058765--7058766.cif.'
_cod_database_code 7058765
_shelx_shelxl_version_number 2018/3
_shelx_space_group_comment
;
The symmetry employed for this shelxl refinement is uniquely defined
by the following loop, which should always be used as a source of
symmetry information in preference to the above space-group names.
They are only intended as comments.
;

loop_
_space_group_symop_operation_xyz
'x, y, z'
'-x, y+1/2, -z+1/2'
'-x, -y, -z'
'x, -y-1/2, z-1/2'

loop_
_atom_site_label
_atom_site_type_symbol
_atom_site_fract_x
_atom_site_fract_y
_atom_site_fract_z
_atom_site_U_iso_or_equiv
_atom_site_adp_type
_atom_site_occupancy
_atom_site_site_symmetry_order
_atom_site_calc_flag
_atom_site_refinement_flags_posn
_atom_site_refinement_flags_adp
Dy1 Dy 0.14944(2) 0.67682(2) 0.29264(2) 0.02124(7) Uani 1 1 d . .
Dy2 Dy 0.50181(2) 0.73432(2) 0.40965(2) 0.02032(7) Uani 1 1 d . .
Zn1 Zn 0.15983(4) 0.55059(5) 0.17894(2) 0.02531(14) Uani 1 1 d . .
Zn2 Zn 0.14465(4) 0.79858(5) 0.40320(2) 0.02622(14) Uani 1 1 d . .
Cl1 Cl 0.04259(9) 0.50087(11) 0.13525(6) 0.0376(3) Uani 1 1 d . .
Cl2 Cl 0.22981(11) 0.71279(12) 0.45574(6) 0.0460(4) Uani 1 1 d . .
O1 O 0.1150(2) 0.5285(3) 0.34097(13) 0.0250(8) Uani 1 1 d . .
O2 O 0.1618(2) 0.5347(3) 0.25457(13) 0.0240(8) Uani 1 1 d . .
O3 O 0.1422(2) 0.6796(3) 0.20777(14) 0.0262(8) Uani 1 1 d . .
O4 O 0.0771(2) 0.8135(3) 0.24879(15) 0.0304(9) Uani 1 1 d . .
O5 O -0.0032(2) 0.6429(3) 0.26960(15) 0.0312(9) Uani 1 1 d . .
O6 O 0.0679(2) 0.7198(3) 0.34973(14) 0.0256(8) Uani 1 1 d . .
O7 O 0.1931(2) 0.8066(3) 0.33978(14) 0.0243(8) Uani 1 1 d . .
O8 O 0.2623(2) 0.7712(3) 0.26561(14) 0.0289(9) Uani 1 1 d . .
O9 O 0.5609(2) 0.6834(3) 0.34214(14) 0.0292(9) Uani 1 1 d . .
O10 O 0.5942(3) 0.7039(3) 0.26732(15) 0.0391(11) Uani 1 1 d . .
O11 O 0.4546(2) 0.7399(3) 0.48310(14) 0.0279(8) Uani 1 1 d . .
O12 O 0.3996(3) 0.8145(3) 0.54142(15) 0.0415(11) Uani 1 1 d . .
O13 O 0.2690(2) 0.6180(3) 0.33479(14) 0.0279(9) Uani 1 1 d . .
O14 O 0.3751(2) 0.7102(3) 0.36131(14) 0.0258(8) Uani 1 1 d . .
O15 O 0.6243(2) 0.8001(3) 0.44339(15) 0.0286(9) Uani 1 1 d . .
O16 O 0.7480(3) 0.7938(3) 0.4879(2) 0.0500(13) Uani 1 1 d . .
N1 N 0.2339(3) 0.4356(4) 0.18102(17) 0.0310(11) Uani 1 1 d . .
N2 N 0.2164(3) 0.6193(4) 0.12562(18) 0.0332(11) Uani 1 1 d . .
N3 N 0.0462(3) 0.8077(4) 0.44087(18) 0.0332(11) Uani 1 1 d . .
N4 N 0.1789(3) 0.9343(3) 0.41789(18) 0.0306(11) Uani 1 1 d . .
N5 N 0.4567(3) 0.5732(3) 0.40891(15) 0.0205(9) Uani 1 1 d . .
N6 N 0.5987(3) 0.6233(3) 0.45409(16) 0.0226(9) Uani 1 1 d . .
N7 N 0.5085(3) 0.8544(3) 0.34668(16) 0.0227(9) Uani 1 1 d . .
N8 N 0.4491(3) 0.8869(3) 0.42727(16) 0.0235(9) Uani 1 1 d . .
C0AA C 0.1314(3) 0.7577(4) 0.1811(2) 0.0273(12) Uani 1 1 d . .
C1 C 0.1022(4) 0.5279(4) 0.3912(2) 0.0354(14) Uani 1 1 d . .
H1A H 0.153504 0.519864 0.411824 0.053 Uiso 1 1 calc R U
H1B H 0.066359 0.478314 0.396529 0.053 Uiso 1 1 calc R U
H1C H 0.078332 0.585237 0.398943 0.053 Uiso 1 1 calc R U
C1AA C 0.0345(4) 0.8841(4) 0.2718(3) 0.0388(15) Uani 1 1 d . .
H1AA H 0.022606 0.862249 0.302795 0.058 Uiso 1 1 calc R U
H1AB H -0.015511 0.898895 0.251210 0.058 Uiso 1 1 calc R U
H1AC H 0.067956 0.938076 0.276706 0.058 Uiso 1 1 calc R U
C2 C 0.1509(3) 0.4500(4) 0.3259(2) 0.0248(11) Uani 1 1 d . .
C3 C 0.1644(3) 0.3712(4) 0.3540(2) 0.0294(12) Uani 1 1 d . .
H3 H 0.145537 0.367287 0.384000 0.035 Uiso 1 1 calc R U
C4 C 0.2065(4) 0.2976(4) 0.3371(2) 0.0318(13) Uani 1 1 d . .
H4 H 0.216855 0.245247 0.356271 0.038 Uiso 1 1 calc R U
C5 C 0.2327(4) 0.3019(4) 0.2925(2) 0.0307(12) Uani 1 1 d . .
H5 H 0.261361 0.252787 0.281752 0.037 Uiso 1 1 calc R U
C6 C 0.2167(3) 0.3805(4) 0.2625(2) 0.0257(11) Uani 1 1 d . .
C7 C 0.1758(3) 0.4565(3) 0.27933(19) 0.0214(10) Uani 1 1 d . .
C8 C 0.2450(3) 0.3771(4) 0.2156(2) 0.0293(12) Uani 1 1 d . .
H8 H 0.275280 0.325400 0.209794 0.035 Uiso 1 1 calc R U
C9 C 0.2661(4) 0.4090(5) 0.1364(2) 0.0409(15) Uani 1 1 d . .
H9A H 0.221766 0.388809 0.111939 0.049 Uiso 1 1 calc R U
H9B H 0.303766 0.358090 0.143399 0.049 Uiso 1 1 calc R U
C10 C 0.3088(6) 0.4877(7) 0.1169(3) 0.072(3) Uani 1 1 d . .
H10A H 0.345929 0.513609 0.143720 0.087 Uiso 1 1 calc R U
H10B H 0.341783 0.463415 0.093523 0.087 Uiso 1 1 calc R U
C11 C 0.2598(5) 0.5629(6) 0.0931(3) 0.054(2) Uani 1 1 d . .
H11A H 0.219906 0.537132 0.067595 0.064 Uiso 1 1 calc R U
H11B H 0.295118 0.602845 0.077486 0.064 Uiso 1 1 calc R U
C12 C 0.2009(4) 0.7025(4) 0.1121(2) 0.0335(13) Uani 1 1 d . .
H12 H 0.220719 0.721560 0.083975 0.040 Uiso 1 1 calc R U
C13 C 0.1560(4) 0.7698(4) 0.1359(2) 0.0322(13) Uani 1 1 d . .
C14 C 0.1404(4) 0.8549(5) 0.1118(2) 0.0390(15) Uani 1 1 d . .
H14 H 0.157538 0.863193 0.081481 0.047 Uiso 1 1 calc R U
C15 C 0.1018(4) 0.9247(5) 0.1309(3) 0.0452(17) Uani 1 1 d . .
H15 H 0.090144 0.978954 0.113466 0.054 Uiso 1 1 calc R U
C16 C 0.0793(4) 0.9134(4) 0.1779(2) 0.0391(15) Uani 1 1 d . .
H16 H 0.054240 0.961490 0.192216 0.047 Uiso 1 1 calc R U
C17 C 0.0942(3) 0.8316(4) 0.2027(2) 0.0286(12) Uani 1 1 d . .
C20 C -0.0434(4) 0.6459(5) 0.2195(2) 0.0385(15) Uani 1 1 d . .
H20A H -0.069544 0.704480 0.213212 0.058 Uiso 1 1 calc R U
H20B H -0.083436 0.597912 0.214330 0.058 Uiso 1 1 calc R U
H20C H -0.003849 0.637376 0.197705 0.058 Uiso 1 1 calc R U
C21 C -0.0525(3) 0.6622(4) 0.3047(2) 0.0296(12) Uani 1 1 d . .
C22 C -0.1348(4) 0.6433(4) 0.2996(3) 0.0380(15) Uani 1 1 d . .
H22 H -0.160697 0.616586 0.270925 0.046 Uiso 1 1 calc R U
C23 C -0.1789(4) 0.6642(5) 0.3370(3) 0.0456(18) Uani 1 1 d . .
H23 H -0.234249 0.650598 0.333695 0.055 Uiso 1 1 calc R U
C24 C -0.1418(4) 0.7042(5) 0.3784(3) 0.0414(16) Uani 1 1 d . .
H24 H -0.172215 0.717653 0.403224 0.050 Uiso 1 1 calc R U
C25 C -0.0576(4) 0.7265(4) 0.3850(2) 0.0325(13) Uani 1 1 d . .
C26 C -0.0119(3) 0.7035(4) 0.3476(2) 0.0303(13) Uani 1 1 d . .
C27 C -0.0253(4) 0.7744(5) 0.4293(3) 0.0396(15) Uani 1 1 d . .
H27 H -0.060778 0.782020 0.452105 0.047 Uiso 1 1 calc R U
C28 C 0.0637(4) 0.8564(6) 0.4882(2) 0.0457(17) Uani 1 1 d . .
H28A H 0.106862 0.824433 0.509027 0.055 Uiso 1 1 calc R U
H28B H 0.015497 0.855485 0.504355 0.055 Uiso 1 1 calc R U
C29 C 0.0889(4) 0.9539(5) 0.4818(2) 0.0421(16) Uani 1 1 d . .
H29A H 0.087149 0.986296 0.512351 0.051 Uiso 1 1 calc R U
H29B H 0.048977 0.982419 0.457277 0.051 Uiso 1 1 calc R U
C30 C 0.1725(4) 0.9677(5) 0.4670(2) 0.0400(15) Uani 1 1 d . .
H30A H 0.185656 1.032675 0.468735 0.048 Uiso 1 1 calc R U
H30B H 0.212430 0.935904 0.490215 0.048 Uiso 1 1 calc R U
C31 C 0.2102(4) 0.9886(4) 0.3894(2) 0.0341(14) Uani 1 1 d . .
H31 H 0.217979 1.049158 0.399914 0.041 Uiso 1 1 calc R U
C32 C 0.2352(3) 0.9664(4) 0.3425(2) 0.0281(12) Uani 1 1 d . .
C33 C 0.2707(4) 1.0374(4) 0.3180(3) 0.0357(14) Uani 1 1 d . .
H33 H 0.271764 1.096875 0.330482 0.043 Uiso 1 1 calc R U
C34 C 0.3036(4) 1.0205(5) 0.2766(3) 0.0397(15) Uani 1 1 d . .
H34 H 0.325897 1.068550 0.260696 0.048 Uiso 1 1 calc R U
C35 C 0.3041(4) 0.9315(5) 0.2578(2) 0.0356(14) Uani 1 1 d . .
H35 H 0.328100 0.919539 0.230104 0.043 Uiso 1 1 calc R U
C36 C 0.2685(3) 0.8615(4) 0.2809(2) 0.0271(11) Uani 1 1 d . .
C37 C 0.2303(3) 0.8772(4) 0.32239(19) 0.0225(10) Uani 1 1 d . .
C38 C 0.3222(4) 0.7389(5) 0.2376(2) 0.0402(15) Uani 1 1 d . .
H38A H 0.319537 0.673045 0.235452 0.060 Uiso 1 1 calc R U
H38B H 0.375328 0.757026 0.253182 0.060 Uiso 1 1 calc R U
H38C H 0.312195 0.764816 0.205379 0.060 Uiso 1 1 calc R U
C39 C 0.3387(3) 0.6343(4) 0.3575(2) 0.0246(11) Uani 1 1 d . .
C40 C 0.3848(3) 0.5527(4) 0.3820(2) 0.0236(11) Uani 1 1 d . .
C41 C 0.3558(3) 0.4635(4) 0.3773(2) 0.0317(13) Uani 1 1 d . .
H41 H 0.306477 0.450791 0.357901 0.038 Uiso 1 1 calc R U
C42 C 0.4007(3) 0.3937(4) 0.4018(2) 0.0314(13) Uani 1 1 d . .
H42 H 0.381781 0.333443 0.399329 0.038 Uiso 1 1 calc R U
C43 C 0.4747(3) 0.4144(4) 0.4302(2) 0.0286(12) Uani 1 1 d . .
H43 H 0.505659 0.368455 0.447338 0.034 Uiso 1 1 calc R U
C44 C 0.5011(3) 0.5043(4) 0.43238(19) 0.0235(11) Uani 1 1 d . .
C45 C 0.5812(3) 0.5333(4) 0.45858(19) 0.0218(10) Uani 1 1 d . .
C46 C 0.6366(4) 0.4730(4) 0.4842(2) 0.0312(13) Uani 1 1 d . .
H46 H 0.623679 0.411267 0.487358 0.037 Uiso 1 1 calc R U
C47 C 0.7118(4) 0.5073(5) 0.5049(3) 0.0430(17) Uani 1 1 d . .
H47 H 0.750061 0.468070 0.521980 0.052 Uiso 1 1 calc R U
C48 C 0.7301(4) 0.5986(4) 0.5005(2) 0.0366(14) Uani 1 1 d . .
H48 H 0.780447 0.621866 0.514144 0.044 Uiso 1 1 calc R U
C49 C 0.6717(3) 0.6552(4) 0.4751(2) 0.0275(12) Uani 1 1 d . .
C50 C 0.6838(4) 0.7579(4) 0.4687(2) 0.0303(12) Uani 1 1 d . .
C51 C 0.5663(3) 0.7309(4) 0.3044(2) 0.0269(12) Uani 1 1 d . .
C52 C 0.5379(3) 0.8308(4) 0.30588(19) 0.0237(11) Uani 1 1 d . .
C53 C 0.5440(4) 0.8921(4) 0.2677(2) 0.0318(13) Uani 1 1 d . .
H53 H 0.564296 0.873623 0.239593 0.038 Uiso 1 1 calc R U
C54 C 0.5182(4) 0.9825(4) 0.2736(2) 0.0346(13) Uani 1 1 d . .
H54 H 0.521096 1.025776 0.249134 0.042 Uiso 1 1 calc R U
C55 C 0.4886(3) 1.0072(4) 0.3159(2) 0.0298(12) Uani 1 1 d . .
H55 H 0.471985 1.067290 0.320386 0.036 Uiso 1 1 calc R U
C56 C 0.4837(3) 0.9412(4) 0.3519(2) 0.0227(11) Uani 1 1 d . .
C57 C 0.4524(3) 0.9603(4) 0.3977(2) 0.0250(11) Uani 1 1 d . .
C58 C 0.4277(4) 1.0472(4) 0.4115(2) 0.0303(12) Uani 1 1 d . .
H58 H 0.431007 1.098066 0.391500 0.036 Uiso 1 1 calc R U
C59 C 0.3979(4) 1.0558(4) 0.4561(2) 0.0356(14) Uani 1 1 d . .
H59 H 0.380195 1.112744 0.465748 0.043 Uiso 1 1 calc R U
C60 C 0.3947(4) 0.9811(4) 0.4853(2) 0.0326(13) Uani 1 1 d . .
H60 H 0.375110 0.986689 0.515069 0.039 Uiso 1 1 calc R U
C61 C 0.4206(3) 0.8971(4) 0.47057(19) 0.0258(11) Uani 1 1 d . .
C62 C 0.4239(4) 0.8103(4) 0.5017(2) 0.0305(12) Uani 1 1 d . .
O17 O 0.5578(3) 0.7257(4) 0.1668(2) 0.0541(13) Uani 1 1 d . .
H17 H 0.573771 0.732319 0.196041 0.081 Uiso 1 1 calc R U
C63 C 0.4708(5) 0.7503(6) 0.1563(3) 0.0534(19) Uani 1 1 d . .
H63A H 0.451545 0.740063 0.122240 0.080 Uiso 1 1 calc R U
H63B H 0.463915 0.813894 0.163977 0.080 Uiso 1 1 calc R U
H63C H 0.440196 0.712809 0.175720 0.080 Uiso 1 1 calc R U
O18 O 0.6005(3) 0.4927(3) 0.3370(2) 0.0479(12) Uani 1 1 d . .
H18 H 0.590348 0.547836 0.336921 0.072 Uiso 1 1 calc R U
C64 C 0.6782(5) 0.4768(6) 0.3640(3) 0.0526(19) Uani 1 1 d . .
H64A H 0.718369 0.475654 0.342247 0.079 Uiso 1 1 calc R U
H64B H 0.678186 0.418831 0.380658 0.079 Uiso 1 1 calc R U
H64C H 0.690906 0.525104 0.387565 0.079 Uiso 1 1 calc R U
O19 O 0.8916(4) 0.7356(4) 0.5447(2) 0.0685(17) Uani 1 1 d . .
H19 H 0.847178 0.756592 0.533037 0.103 Uiso 1 1 calc R U
C65 C 0.9291(5) 0.7950(6) 0.5812(3) 0.0515(19) Uani 1 1 d . .
H65A H 0.942752 0.851704 0.566526 0.077 Uiso 1 1 calc R U
H65B H 0.977821 0.766789 0.597609 0.077 Uiso 1 1 calc R U
H65C H 0.892453 0.807069 0.604295 0.077 Uiso 1 1 calc R U

loop_
_atom_site_aniso_label
_atom_site_aniso_U_11
_atom_site_aniso_U_22
_atom_site_aniso_U_33
_atom_site_aniso_U_23
_atom_site_aniso_U_13
_atom_site_aniso_U_12
Dy1 0.01947(12) 0.02156(13) 0.02155(13) -0.00136(9) -0.00094(9) 0.00193(9)
Dy2 0.02124(12) 0.01912(12) 0.01975(13) 0.00102(9) 0.00004(9) 0.00084(9)
Zn1 0.0265(3) 0.0271(3) 0.0209(3) -0.0017(3) -0.0013(2) 0.0018(3)
Zn2 0.0283(3) 0.0283(3) 0.0219(3) 0.0007(3) 0.0032(2) 0.0046(3)
Cl1 0.0323(7) 0.0440(9) 0.0333(8) -0.0057(7) -0.0060(6) -0.0043(6)
Cl2 0.0497(9) 0.0425(9) 0.0413(9) 0.0098(8) -0.0088(7) 0.0136(7)
O1 0.0286(19) 0.0252(19) 0.0212(19) 0.0021(16) 0.0037(15) 0.0022(15)
O2 0.0277(19) 0.0236(19) 0.0191(18) 0.0009(15) -0.0023(14) 0.0019(15)
O3 0.031(2) 0.0210(18) 0.024(2) 0.0037(15) -0.0033(16) 0.0016(15)
O4 0.033(2) 0.026(2) 0.031(2) -0.0019(17) -0.0010(17) 0.0045(16)
O5 0.0244(19) 0.032(2) 0.035(2) -0.0028(19) -0.0027(16) 0.0029(17)
O6 0.0176(17) 0.030(2) 0.030(2) -0.0021(17) 0.0056(15) 0.0024(15)
O7 0.0230(18) 0.0248(19) 0.025(2) 0.0023(16) 0.0037(15) -0.0028(15)
O8 0.029(2) 0.035(2) 0.023(2) -0.0041(17) 0.0039(16) 0.0002(17)
O9 0.038(2) 0.029(2) 0.023(2) 0.0022(17) 0.0084(17) 0.0067(17)
O10 0.056(3) 0.037(2) 0.027(2) 0.0003(19) 0.015(2) 0.012(2)
O11 0.034(2) 0.029(2) 0.0217(19) 0.0042(16) 0.0050(16) 0.0033(17)
O12 0.056(3) 0.047(3) 0.024(2) 0.002(2) 0.013(2) 0.008(2)
O13 0.0202(18) 0.027(2) 0.033(2) 0.0000(17) -0.0078(15) 0.0008(15)
O14 0.0214(18) 0.0213(18) 0.031(2) 0.0033(16) -0.0085(15) 0.0012(15)
O15 0.0259(19) 0.0231(19) 0.035(2) -0.0001(17) -0.0005(16) -0.0010(15)
O16 0.033(2) 0.040(3) 0.069(3) -0.002(3) -0.020(2) -0.009(2)
N1 0.031(2) 0.037(3) 0.024(2) -0.004(2) -0.0002(19) 0.008(2)
N2 0.035(3) 0.039(3) 0.025(2) 0.003(2) 0.004(2) -0.001(2)
N3 0.036(3) 0.038(3) 0.027(3) 0.006(2) 0.008(2) 0.007(2)
N4 0.029(2) 0.034(3) 0.028(3) -0.005(2) 0.000(2) 0.005(2)
N5 0.022(2) 0.019(2) 0.019(2) 0.0014(17) -0.0005(16) 0.0021(17)
N6 0.023(2) 0.023(2) 0.019(2) -0.0004(18) -0.0019(17) 0.0016(17)
N7 0.027(2) 0.020(2) 0.021(2) -0.0003(18) 0.0014(17) 0.0019(18)
N8 0.026(2) 0.023(2) 0.020(2) -0.0007(18) -0.0011(17) -0.0001(18)
C0AA 0.028(3) 0.029(3) 0.021(3) 0.002(2) -0.008(2) -0.005(2)
C1 0.047(4) 0.033(3) 0.026(3) 0.003(3) 0.005(3) 0.005(3)
C1AA 0.037(3) 0.028(3) 0.050(4) 0.004(3) 0.002(3) 0.011(3)
C2 0.023(2) 0.025(3) 0.025(3) -0.001(2) 0.000(2) 0.000(2)
C3 0.033(3) 0.028(3) 0.027(3) 0.002(2) 0.004(2) -0.003(2)
C4 0.030(3) 0.022(3) 0.043(4) 0.005(3) 0.001(3) 0.002(2)
C5 0.030(3) 0.021(3) 0.041(3) -0.006(3) 0.004(2) 0.002(2)
C6 0.027(3) 0.021(3) 0.027(3) -0.005(2) -0.003(2) 0.002(2)
C7 0.018(2) 0.017(2) 0.027(3) -0.001(2) -0.0033(19) -0.0017(18)
C8 0.024(3) 0.029(3) 0.034(3) -0.004(2) -0.001(2) 0.006(2)
C9 0.050(4) 0.046(4) 0.029(3) -0.004(3) 0.011(3) 0.009(3)
C10 0.058(5) 0.103(8) 0.058(5) -0.006(5) 0.019(4) 0.013(5)
C11 0.071(5) 0.063(5) 0.033(4) 0.008(4) 0.028(4) 0.013(4)
C12 0.039(3) 0.033(3) 0.027(3) 0.001(3) 0.000(2) -0.009(3)
C13 0.035(3) 0.035(3) 0.025(3) 0.006(3) -0.002(2) -0.004(3)
C14 0.044(4) 0.039(4) 0.032(3) 0.015(3) -0.003(3) -0.006(3)
C15 0.046(4) 0.035(4) 0.051(4) 0.016(3) -0.007(3) 0.000(3)
C16 0.042(3) 0.026(3) 0.046(4) 0.003(3) -0.005(3) 0.006(3)
C17 0.029(3) 0.027(3) 0.027(3) 0.003(2) -0.005(2) -0.001(2)
C20 0.032(3) 0.040(4) 0.039(4) -0.006(3) -0.009(3) -0.003(3)
C21 0.023(3) 0.023(3) 0.042(3) 0.005(3) 0.001(2) 0.006(2)
C22 0.025(3) 0.027(3) 0.060(4) 0.007(3) -0.001(3) -0.001(2)
C23 0.017(3) 0.049(4) 0.072(5) 0.007(4) 0.012(3) -0.004(3)
C24 0.029(3) 0.039(4) 0.060(5) 0.010(3) 0.017(3) 0.005(3)
C25 0.026(3) 0.035(3) 0.038(3) 0.008(3) 0.009(2) 0.005(2)
C26 0.021(3) 0.024(3) 0.045(4) 0.004(3) 0.005(2) 0.002(2)
C27 0.036(3) 0.046(4) 0.041(4) 0.009(3) 0.018(3) 0.010(3)
C28 0.047(4) 0.068(5) 0.024(3) -0.004(3) 0.012(3) 0.010(4)
C29 0.037(3) 0.058(4) 0.031(3) -0.017(3) 0.002(3) 0.008(3)
C30 0.036(3) 0.053(4) 0.029(3) -0.012(3) 0.000(3) 0.007(3)
C31 0.031(3) 0.028(3) 0.040(3) -0.011(3) -0.005(3) 0.002(2)
C32 0.024(3) 0.026(3) 0.031(3) -0.002(2) -0.006(2) 0.001(2)
C33 0.030(3) 0.023(3) 0.051(4) 0.002(3) -0.003(3) 0.000(2)
C34 0.031(3) 0.034(3) 0.052(4) 0.016(3) 0.000(3) -0.007(3)
C35 0.029(3) 0.045(4) 0.032(3) 0.010(3) 0.002(2) -0.005(3)
C36 0.023(2) 0.032(3) 0.025(3) 0.000(2) -0.003(2) 0.001(2)
C37 0.020(2) 0.022(2) 0.025(3) -0.002(2) -0.0007(19) -0.0017(19)
C38 0.032(3) 0.057(4) 0.033(3) -0.003(3) 0.009(3) 0.004(3)
C39 0.025(2) 0.024(3) 0.024(3) 0.001(2) 0.000(2) 0.002(2)
C40 0.022(2) 0.022(3) 0.025(3) 0.000(2) -0.002(2) 0.003(2)
C41 0.026(3) 0.027(3) 0.039(3) 0.001(3) -0.007(2) -0.006(2)
C42 0.028(3) 0.022(3) 0.042(3) -0.001(3) -0.002(2) -0.002(2)
C43 0.030(3) 0.022(3) 0.032(3) 0.002(2) -0.004(2) 0.003(2)
C44 0.024(2) 0.025(3) 0.020(3) 0.000(2) 0.000(2) 0.001(2)
C45 0.022(2) 0.023(3) 0.020(2) 0.004(2) -0.0005(19) 0.003(2)
C46 0.032(3) 0.027(3) 0.033(3) 0.004(3) -0.003(2) 0.001(2)
C47 0.034(3) 0.041(4) 0.047(4) 0.005(3) -0.020(3) 0.011(3)
C48 0.028(3) 0.034(3) 0.043(4) 0.004(3) -0.009(3) -0.001(2)
C49 0.025(3) 0.029(3) 0.027(3) -0.001(2) -0.001(2) -0.003(2)
C50 0.029(3) 0.028(3) 0.032(3) -0.001(2) -0.001(2) -0.002(2)
C51 0.025(3) 0.028(3) 0.027(3) -0.004(2) 0.000(2) 0.005(2)
C52 0.024(2) 0.026(3) 0.021(3) 0.003(2) 0.003(2) 0.003(2)
C53 0.035(3) 0.036(3) 0.024(3) 0.001(3) 0.005(2) 0.000(3)
C54 0.043(3) 0.026(3) 0.033(3) 0.008(3) 0.002(3) -0.001(3)
C55 0.032(3) 0.021(3) 0.036(3) 0.004(2) 0.003(2) 0.002(2)
C56 0.022(2) 0.020(2) 0.025(3) 0.000(2) -0.001(2) 0.000(2)
C57 0.024(2) 0.028(3) 0.022(3) -0.004(2) 0.000(2) 0.001(2)
C58 0.035(3) 0.020(3) 0.033(3) 0.001(2) -0.004(2) 0.003(2)
C59 0.040(3) 0.028(3) 0.037(3) -0.011(3) 0.002(3) 0.006(3)
C60 0.029(3) 0.041(3) 0.027(3) -0.011(3) 0.004(2) 0.004(3)
C61 0.024(3) 0.032(3) 0.021(3) -0.002(2) 0.003(2) 0.000(2)
C62 0.033(3) 0.037(3) 0.020(3) -0.001(2) 0.002(2) 0.003(2)
O17 0.065(4) 0.052(3) 0.045(3) 0.001(3) 0.010(3) -0.004(3)
C63 0.067(5) 0.057(5) 0.037(4) 0.004(4) 0.010(4) 0.005(4)
O18 0.046(3) 0.036(3) 0.061(3) -0.003(2) 0.005(2) 0.007(2)
C64 0.055(4) 0.063(5) 0.041(4) 0.004(4) 0.010(3) 0.012(4)
O19 0.050(3) 0.074(4) 0.074(4) 0.003(3) -0.016(3) -0.006(3)
C65 0.050(4) 0.064(5) 0.041(4) 0.002(4) 0.006(3) -0.014(4)

loop_
_atom_type_symbol
_atom_type_description
_atom_type_scat_dispersion_real
_atom_type_scat_dispersion_imag
_atom_type_scat_source
C C 0.0033 0.0016 'International Tables Vol C Tables 4.2.6.8 and 6.1.1.4'
H H 0.0000 0.0000 'International Tables Vol C Tables 4.2.6.8 and 6.1.1.4'
N N 0.0061 0.0033 'International Tables Vol C Tables 4.2.6.8 and 6.1.1.4'
O O 0.0106 0.0060 'International Tables Vol C Tables 4.2.6.8 and 6.1.1.4'
Cl Cl 0.1484 0.1585 'International Tables Vol C Tables 4.2.6.8 and 6.1.1.4'
Zn Zn 0.2839 1.4301 'International Tables Vol C Tables 4.2.6.8 and 6.1.1.4'
Dy Dy -0.1892 4.4098 'International Tables Vol C Tables 4.2.6.8 and 6.1.1.4'

loop_
_geom_angle_atom_site_label_1
_geom_angle_atom_site_label_2
_geom_angle_atom_site_label_3
_geom_angle
O6 Dy1 O13 107.46(14)
O6 Dy1 O3 137.11(13)
O13 Dy1 O3 115.43(14)
O6 Dy1 O2 130.10(14)
O13 Dy1 O2 77.07(13)
O3 Dy1 O2 63.78(13)
O6 Dy1 O7 64.36(13)
O13 Dy1 O7 81.00(13)
O3 Dy1 O7 120.79(13)
O2 Dy1 O7 156.76(13)
O6 Dy1 O8 126.08(13)
O13 Dy1 O8 74.40(14)
O3 Dy1 O8 68.02(13)
O2 Dy1 O8 103.35(13)
O7 Dy1 O8 62.84(13)
O6 Dy1 O4 80.28(14)
O13 Dy1 O4 147.33(13)
O3 Dy1 O4 63.49(13)
O2 Dy1 O4 122.85(13)
O7 Dy1 O4 73.91(13)
O8 Dy1 O4 75.66(13)
O6 Dy1 O5 64.38(13)
O13 Dy1 O5 142.83(14)
O3 Dy1 O5 81.21(14)
O2 Dy1 O5 82.29(13)
O7 Dy1 O5 120.44(13)
O8 Dy1 O5 141.17(13)
O4 Dy1 O5 69.52(13)
O6 Dy1 O1 71.63(13)
O13 Dy1 O1 71.08(13)
O3 Dy1 O1 122.60(12)
O2 Dy1 O1 62.99(12)
O7 Dy1 O1 116.57(12)
O8 Dy1 O1 144.91(12)
O4 Dy1 O1 139.37(13)
O5 Dy1 O1 72.05(12)
O6 Dy1 Zn2 35.58(9)
O13 Dy1 Zn2 82.77(10)
O3 Dy1 Zn2 148.75(9)
O2 Dy1 Zn2 147.47(9)
O7 Dy1 Zn2 33.16(9)
O8 Dy1 Zn2 95.35(9)
O4 Dy1 Zn2 87.30(9)
O5 Dy1 Zn2 99.58(10)
O1 Dy1 Zn2 86.48(8)
O11 Dy2 O15 91.16(15)
O11 Dy2 O9 162.67(14)
O15 Dy2 O9 90.47(15)
O11 Dy2 O14 96.80(14)
O15 Dy2 O14 162.11(13)
O9 Dy2 O14 86.69(14)
O11 Dy2 N8 67.30(14)
O15 Dy2 N8 82.18(14)
O9 Dy2 N8 129.99(14)
O14 Dy2 N8 86.14(14)
O11 Dy2 N5 84.16(14)
O15 Dy2 N5 130.17(13)
O9 Dy2 N5 81.62(14)
O14 Dy2 N5 66.84(13)
N8 Dy2 N5 138.15(15)
O11 Dy2 N6 82.11(14)
O15 Dy2 N6 66.46(14)
O9 Dy2 N6 82.74(14)
O14 Dy2 N6 130.44(14)
N8 Dy2 N6 135.56(14)
N5 Dy2 N6 63.75(14)
O11 Dy2 N7 130.97(14)
O15 Dy2 N7 82.34(14)
O9 Dy2 N7 66.33(14)
O14 Dy2 N7 80.34(14)
N8 Dy2 N7 63.67(15)
N5 Dy2 N7 135.20(14)
N6 Dy2 N7 135.76(15)
N1 Zn1 O3 146.63(17)
N1 Zn1 O2 87.67(17)
O3 Zn1 O2 72.52(15)
N1 Zn1 N2 94.6(2)
O3 Zn1 N2 86.65(18)
O2 Zn1 N2 143.44(17)
N1 Zn1 Cl1 102.63(15)
O3 Zn1 Cl1 109.68(12)
O2 Zn1 Cl1 112.75(12)
N2 Zn1 Cl1 102.34(15)
O7 Zn2 N3 150.53(18)
O7 Zn2 N4 89.06(18)
N3 Zn2 N4 93.1(2)
O7 Zn2 O6 72.84(15)
N3 Zn2 O6 86.99(18)
N4 Zn2 O6 139.69(17)
O7 Zn2 Cl2 107.37(12)
N3 Zn2 Cl2 100.30(15)
N4 Zn2 Cl2 105.78(14)
O6 Zn2 Cl2 113.87(12)
O7 Zn2 Dy1 39.15(11)
N3 Zn2 Dy1 125.79(15)
N4 Zn2 Dy1 127.16(14)
O6 Zn2 Dy1 38.86(10)
Cl2 Zn2 Dy1 100.94(6)
C2 O1 C1 114.7(4)
C2 O1 Dy1 112.9(3)
C1 O1 Dy1 124.5(3)
C7 O2 Zn1 125.7(3)
C7 O2 Dy1 122.9(3)
Zn1 O2 Dy1 111.14(16)
C0AA O3 Zn1 124.4(3)
C0AA O3 Dy1 123.1(3)
Zn1 O3 Dy1 112.41(16)
C17 O4 C1AA 116.9(5)
C17 O4 Dy1 116.6(3)
C1AA O4 Dy1 125.0(4)
C21 O5 C20 115.2(4)
C21 O5 Dy1 116.6(3)
C20 O5 Dy1 122.2(4)
C26 O6 Zn2 127.7(4)
C26 O6 Dy1 126.6(4)
Zn2 O6 Dy1 105.56(15)
C37 O7 Zn2 128.3(3)
C37 O7 Dy1 123.0(3)
Zn2 O7 Dy1 107.69(16)
C36 O8 C38 116.9(5)
C36 O8 Dy1 117.0(3)
C38 O8 Dy1 126.0(4)
C51 O9 Dy2 124.7(4)
C62 O11 Dy2 126.2(4)
C39 O13 Dy1 147.4(4)
C39 O14 Dy2 124.0(3)
C50 O15 Dy2 125.8(4)
C8 N1 C9 115.2(5)
C8 N1 Zn1 125.6(4)
C9 N1 Zn1 118.4(4)
C12 N2 C11 116.3(6)
C12 N2 Zn1 124.1(5)
C11 N2 Zn1 117.7(4)
C27 N3 C28 117.5(6)
C27 N3 Zn2 128.4(5)
C28 N3 Zn2 114.1(4)
C31 N4 C30 117.3(5)
C31 N4 Zn2 126.2(4)
C30 N4 Zn2 116.3(4)
C40 N5 C44 118.7(4)
C40 N5 Dy2 117.4(3)
C44 N5 Dy2 123.9(3)
C49 N6 C45 119.0(5)
C49 N6 Dy2 118.0(4)
C45 N6 Dy2 123.0(3)
C52 N7 C56 119.2(5)
C52 N7 Dy2 118.0(3)
C56 N7 Dy2 122.8(4)
C57 N8 C61 119.8(5)
C57 N8 Dy2 123.2(4)
C61 N8 Dy2 116.9(4)
O3 C0AA C13 124.6(6)
O3 C0AA C17 116.1(5)
C13 C0AA C17 119.2(5)
O1 C1 H1A 109.5
O1 C1 H1B 109.5
H1A C1 H1B 109.5
O1 C1 H1C 109.5
H1A C1 H1C 109.5
H1B C1 H1C 109.5
O4 C1AA H1AA 109.5
O4 C1AA H1AB 109.5
H1AA C1AA H1AB 109.5
O4 C1AA H1AC 109.5
H1AA C1AA H1AC 109.5
H1AB C1AA H1AC 109.5
O1 C2 C3 124.0(5)
O1 C2 C7 114.6(5)
C3 C2 C7 121.4(5)
C2 C3 C4 119.7(6)
C2 C3 H3 120.1
C4 C3 H3 120.1
C5 C4 C3 120.4(6)
C5 C4 H4 119.8
C3 C4 H4 119.8
C4 C5 C6 120.6(5)
C4 C5 H5 119.7
C6 C5 H5 119.7
C7 C6 C5 119.9(5)
C7 C6 C8 123.9(5)
C5 C6 C8 116.2(5)
O2 C7 C2 118.3(5)
O2 C7 C6 123.9(5)
C2 C7 C6 117.8(5)
N1 C8 C6 128.4(5)
N1 C8 H8 115.8
C6 C8 H8 115.8
N1 C9 C10 110.7(6)
N1 C9 H9A 109.5
C10 C9 H9A 109.5
N1 C9 H9B 109.5
C10 C9 H9B 109.5
H9A C9 H9B 108.1
C11 C10 C9 118.4(7)
C11 C10 H10A 107.7
C9 C10 H10A 107.7
C11 C10 H10B 107.7
C9 C10 H10B 107.7
H10A C10 H10B 107.1
C10 C11 N2 115.5(6)
C10 C11 H11A 108.4
N2 C11 H11A 108.4
C10 C11 H11B 108.4
N2 C11 H11B 108.4
H11A C11 H11B 107.5
N2 C12 C13 127.1(6)
N2 C12 H12 116.4
C13 C12 H12 116.4
C0AA C13 C14 118.8(6)
C0AA C13 C12 124.3(6)
C14 C13 C12 116.8(6)
C15 C14 C13 122.7(6)
C15 C14 H14 118.7
C13 C14 H14 118.7
C14 C15 C16 118.5(6)
C14 C15 H15 120.8
C16 C15 H15 120.8
C17 C16 C15 120.4(6)
C17 C16 H16 119.8
C15 C16 H16 119.8
O4 C17 C16 125.6(6)
O4 C17 C0AA 114.1(5)
C16 C17 C0AA 120.3(6)
O5 C20 H20A 109.5
O5 C20 H20B 109.5
H20A C20 H20B 109.5
O5 C20 H20C 109.5
H20A C20 H20C 109.5
H20B C20 H20C 109.5
C22 C21 O5 124.3(6)
C22 C21 C26 121.0(6)
O5 C21 C26 114.6(5)
C21 C22 C23 120.1(7)
C21 C22 H22 119.9
C23 C22 H22 119.9
C24 C23 C22 120.1(6)
C24 C23 H23 120.0
C22 C23 H23 120.0
C23 C24 C25 121.9(7)
C23 C24 H24 119.0
C25 C24 H24 119.0
C26 C25 C24 118.4(6)
C26 C25 C27 124.3(6)
C24 C25 C27 117.2(6)
O6 C26 C25 124.0(6)
O6 C26 C21 117.5(5)
C25 C26 C21 118.4(5)
N3 C27 C25 127.9(6)
N3 C27 H27 116.1
C25 C27 H27 116.1
N3 C28 C29 111.8(6)
N3 C28 H28A 109.3
C29 C28 H28A 109.3
N3 C28 H28B 109.3
C29 C28 H28B 109.3
H28A C28 H28B 107.9
C28 C29 C30 116.0(6)
C28 C29 H29A 108.3
C30 C29 H29A 108.3
C28 C29 H29B 108.3
C30 C29 H29B 108.3
H29A C29 H29B 107.4
N4 C30 C29 113.5(5)
N4 C30 H30A 108.9
C29 C30 H30A 108.9
N4 C30 H30B 108.9
C29 C30 H30B 108.9
H30A C30 H30B 107.7
N4 C31 C32 127.3(6)
N4 C31 H31 116.3
C32 C31 H31 116.3
C33 C32 C37 119.4(6)
C33 C32 C31 117.3(5)
C37 C32 C31 123.2(5)
C34 C33 C32 121.2(6)
C34 C33 H33 119.4
C32 C33 H33 119.4
C33 C34 C35 120.3(6)
C33 C34 H34 119.8
C35 C34 H34 119.8
C36 C35 C34 119.2(6)
C36 C35 H35 120.4
C34 C35 H35 120.4
C35 C36 O8 125.5(6)
C35 C36 C37 122.0(6)
O8 C36 C37 112.4(5)
O7 C37 C36 117.2(5)
O7 C37 C32 125.1(5)
C36 C37 C32 117.7(5)
O8 C38 H38A 109.5
O8 C38 H38B 109.5
H38A C38 H38B 109.5
O8 C38 H38C 109.5
H38A C38 H38C 109.5
H38B C38 H38C 109.5
O14 C39 O13 127.2(5)
O14 C39 C40 116.4(4)
O13 C39 C40 116.4(5)
N5 C40 C41 121.9(5)
N5 C40 C39 115.1(5)
C41 C40 C39 123.1(5)
C42 C41 C40 119.3(5)
C42 C41 H41 120.4
C40 C41 H41 120.4
C41 C42 C43 119.3(5)
C41 C42 H42 120.4
C43 C42 H42 120.4
C44 C43 C42 118.6(5)
C44 C43 H43 120.7
C42 C43 H43 120.7
N5 C44 C43 122.3(5)
N5 C44 C45 114.3(5)
C43 C44 C45 123.4(5)
N6 C45 C46 121.6(5)
N6 C45 C44 114.9(4)
C46 C45 C44 123.4(5)
C47 C46 C45 118.2(6)
C47 C46 H46 120.9
C45 C46 H46 120.9
C48 C47 C46 120.5(6)
C48 C47 H47 119.7
C46 C47 H47 119.7
C47 C48 C49 118.3(5)
C47 C48 H48 120.9
C49 C48 H48 120.9
N6 C49 C48 122.3(5)
N6 C49 C50 114.4(5)
C48 C49 C50 123.2(5)
O16 C50 O15 125.5(6)
O16 C50 C49 119.1(5)
O15 C50 C49 115.4(5)
O10 C51 O9 125.7(5)
O10 C51 C52 118.2(5)
O9 C51 C52 116.0(5)
N7 C52 C53 123.3(5)
N7 C52 C51 114.7(5)
C53 C52 C51 122.0(5)
C52 C53 C54 117.1(6)
C52 C53 H53 121.5
C54 C53 H53 121.5
C55 C54 C53 119.7(6)
C55 C54 H54 120.2
C53 C54 H54 120.2
C54 C55 C56 119.4(5)
C54 C55 H55 120.3
C56 C55 H55 120.3
N7 C56 C55 121.4(5)
N7 C56 C57 115.1(5)
C55 C56 C57 123.5(5)
N8 C57 C58 120.8(5)
N8 C57 C56 115.1(5)
C58 C57 C56 124.2(5)
C59 C58 C57 118.4(5)
C59 C58 H58 120.8
C57 C58 H58 120.8
C60 C59 C58 120.1(5)
C60 C59 H59 120.0
C58 C59 H59 120.0
C59 C60 C61 119.5(6)
C59 C60 H60 120.2
C61 C60 H60 120.2
N8 C61 C60 121.4(5)
N8 C61 C62 114.7(5)
C60 C61 C62 123.8(5)
O12 C62 O11 126.8(6)
O12 C62 C61 118.4(5)
O11 C62 C61 114.8(5)
C63 O17 H17 109.5
O17 C63 H63A 109.5
O17 C63 H63B 109.5
H63A C63 H63B 109.5
O17 C63 H63C 109.5
H63A C63 H63C 109.5
H63B C63 H63C 109.5
C64 O18 H18 109.5
O18 C64 H64A 109.5
O18 C64 H64B 109.5
H64A C64 H64B 109.5
O18 C64 H64C 109.5
H64A C64 H64C 109.5
H64B C64 H64C 109.5
C65 O19 H19 109.5
O19 C65 H65A 109.5
O19 C65 H65B 109.5
H65A C65 H65B 109.5
O19 C65 H65C 109.5
H65A C65 H65C 109.5
H65B C65 H65C 109.5

loop_
_geom_bond_atom_site_label_1
_geom_bond_atom_site_label_2
_geom_bond_distance
Dy1 O6 2.307(4)
Dy1 O13 2.314(4)
Dy1 O3 2.332(4)
Dy1 O2 2.341(4)
Dy1 O7 2.348(4)
Dy1 O8 2.519(4)
Dy1 O4 2.538(4)
Dy1 O5 2.568(4)
Dy1 O1 2.642(4)
Dy1 Zn2 3.5426(9)
Dy2 O11 2.280(4)
Dy2 O15 2.317(4)
Dy2 O9 2.349(4)
Dy2 O14 2.349(4)
Dy2 N8 2.459(4)
Dy2 N5 2.459(4)
Dy2 N6 2.476(4)
Dy2 N7 2.480(4)
Zn1 N1 2.072(5)
Zn1 O3 2.075(4)
Zn1 O2 2.099(4)
Zn1 N2 2.109(5)
Zn1 Cl1 2.2557(16)
Zn2 O7 2.034(4)
Zn2 N3 2.064(5)
Zn2 N4 2.078(5)
Zn2 O6 2.140(4)
Zn2 Cl2 2.2519(17)
O1 C2 1.379(6)
O1 C1 1.435(7)
O2 C7 1.330(6)
O3 C0AA 1.352(7)
O4 C17 1.370(7)
O4 C1AA 1.445(7)
O5 C21 1.383(7)
O5 C20 1.449(7)
O6 C26 1.337(6)
O7 C37 1.324(6)
O8 C36 1.378(7)
O8 C38 1.424(7)
O9 C51 1.264(7)
O10 C51 1.248(7)
O11 C62 1.283(7)
O12 C62 1.225(7)
O13 C39 1.256(6)
O14 C39 1.255(6)
O15 C50 1.282(7)
O16 C50 1.234(7)
N1 C8 1.272(7)
N1 C9 1.466(8)
N2 C12 1.280(8)
N2 C11 1.478(8)
N3 C27 1.278(8)
N3 C28 1.480(8)
N4 C31 1.277(8)
N4 C30 1.460(7)
N5 C40 1.345(6)
N5 C44 1.353(7)
N6 C49 1.348(7)
N6 C45 1.349(7)
N7 C52 1.336(7)
N7 C56 1.341(7)
N8 C57 1.349(7)
N8 C61 1.357(7)
C0AA C13 1.380(8)
C0AA C17 1.413(8)
C1 H1A 0.9600
C1 H1B 0.9600
C1 H1C 0.9600
C1AA H1AA 0.9600
C1AA H1AB 0.9600
C1AA H1AC 0.9600
C2 C3 1.385(8)
C2 C7 1.411(8)
C3 C4 1.394(8)
C3 H3 0.9300
C4 C5 1.366(9)
C4 H4 0.9300
C5 C6 1.414(8)
C5 H5 0.9300
C6 C7 1.411(7)
C6 C8 1.442(8)
C8 H8 0.9300
C9 C10 1.487(12)
C9 H9A 0.9700
C9 H9B 0.9700
C10 C11 1.461(12)
C10 H10A 0.9700
C10 H10B 0.9700
C11 H11A 0.9700
C11 H11B 0.9700
C12 C13 1.445(9)
C12 H12 0.9300
C13 C14 1.412(8)
C14 C15 1.347(10)
C14 H14 0.9300
C15 C16 1.413(10)
C15 H15 0.9300
C16 C17 1.378(8)
C16 H16 0.9300
C20 H20A 0.9600
C20 H20B 0.9600
C20 H20C 0.9600
C21 C22 1.380(8)
C21 C26 1.412(8)
C22 C23 1.385(10)
C22 H22 0.9300
C23 C24 1.350(10)
C23 H23 0.9300
C24 C25 1.420(8)
C24 H24 0.9300
C25 C26 1.407(9)
C25 C27 1.443(10)
C27 H27 0.9300
C28 C29 1.496(11)
C28 H28A 0.9700
C28 H28B 0.9700
C29 C30 1.515(9)
C29 H29A 0.9700
C29 H29B 0.9700
C30 H30A 0.9700
C30 H30B 0.9700
C31 C32 1.454(9)
C31 H31 0.9300
C32 C33 1.408(9)
C32 C37 1.409(7)
C33 C34 1.360(10)
C33 H33 0.9300
C34 C35 1.395(9)
C34 H34 0.9300
C35 C36 1.377(8)
C35 H35 0.9300
C36 C37 1.407(8)
C38 H38A 0.9600
C38 H38B 0.9600
C38 H38C 0.9600
C39 C40 1.517(7)
C40 C41 1.383(8)
C41 C42 1.377(8)
C41 H41 0.9300
C42 C43 1.392(7)
C42 H42 0.9300
C43 C44 1.377(8)
C43 H43 0.9300
C44 C45 1.480(7)
C45 C46 1.389(7)
C46 C47 1.388(8)
C46 H46 0.9300
C47 C48 1.371(9)
C47 H47 0.9300
C48 C49 1.382(8)
C48 H48 0.9300
C49 C50 1.522(8)
C51 C52 1.529(7)
C52 C53 1.396(8)
C53 C54 1.399(8)
C53 H53 0.9300
C54 C55 1.380(9)
C54 H54 0.9300
C55 C56 1.393(8)
C55 H55 0.9300
C56 C57 1.463(8)
C57 C58 1.399(8)
C58 C59 1.397(9)
C58 H58 0.9300
C59 C60 1.360(9)
C59 H59 0.9300
C60 C61 1.376(8)
C60 H60 0.9300
C61 C62 1.523(8)
O17 C63 1.476(9)
O17 H17 0.8200
C63 H63A 0.9600
C63 H63B 0.9600
C63 H63C 0.9600
O18 C64 1.412(8)
O18 H18 0.8200
C64 H64A 0.9600
C64 H64B 0.9600
C64 H64C 0.9600
O19 C65 1.403(9)
O19 H19 0.8200
C65 H65A 0.9600
C65 H65B 0.9600
C65 H65C 0.9600
